data_2216006
loop_
_publ_author_name
'Sun, Hong-shun'
'Yao, Chuan-hao'
'He, Wei'
'Tang, Shi-gui'
'Guo, Cheng'

_publ_section_title
;
 (<i>Z</i>)-5-(2-Fluorobenzylidene)-1,3-thiazolidine-2,4-dione
;
_journal_coeditor_code HK2351
_journal_issue 11
_journal_name_full 'Acta Crystallographica Section E'
_journal_page_first o4473
_journal_page_last o4473
_journal_paper_doi 10.1107/S1600536807052798
_journal_volume 63
_journal_year 2007
_chemical_formula_iupac 'C10 H6 F N O2 S'
_chemical_formula_moiety 'C10 H6 F N O2 S'
_chemical_formula_sum 'C10 H6 F N O2 S'
_chemical_formula_weight 223.22
_chemical_name_systematic
;
(Z)-5-(2-Fluorobenzylidene)-1,3-thiazolidine-2,4-dione
;
_space_group_IT_number 14
_symmetry_cell_setting monoclinic
_symmetry_space_group_name_Hall '-P 2ybc'
_symmetry_space_group_name_H-M 'P 1 21/c 1'
_atom_sites_solution_hydrogens geom
_atom_sites_solution_primary direct
_atom_sites_solution_secondary difmap
_audit_creation_method SHELXL97
_cell_angle_alpha 90.00
_cell_angle_beta 105.49(3)
_cell_angle_gamma 90.00
_cell_formula_units_Z 4
_cell_length_a 5.1200(10)
_cell_length_b 21.189(4)
_cell_length_c 9.0310(18)
_cell_measurement_reflns_used 25
_cell_measurement_temperature 294(2)
_cell_measurement_theta_max 13
_cell_measurement_theta_min 9
_cell_volume 944.2(3)
_computing_cell_refinement 'CAD-4 Software (Enraf--Nonius, 1989)'
_computing_data_collection 'CAD-4 Software (Enraf--Nonius, 1989)'
_computing_data_reduction 'XCAD4 (Harms & Wocadlo, 1995)'
_computing_molecular_graphics 'SHELXTL (Siemens, 1996)'
_computing_publication_material 'SHELXTL (Siemens, 1996)'
_computing_structure_refinement 'SHELXL97 (Sheldrick, 1997)'
_computing_structure_solution 'SHELXS97 (Sheldrick, 1997)'
_diffrn_ambient_temperature 294(2)
_diffrn_measured_fraction_theta_full 0.999
_diffrn_measured_fraction_theta_max 0.999
_diffrn_measurement_device_type 'Enraf--Nonius CAD-4'
_diffrn_measurement_method \w/2\q
_diffrn_radiation_monochromator graphite
_diffrn_radiation_source 'fine-focus sealed tube'
_diffrn_radiation_type MoK\a
_diffrn_radiation_wavelength 0.71073
_diffrn_reflns_av_R_equivalents 0.0433
_diffrn_reflns_av_sigmaI/netI 0.0400
_diffrn_reflns_limit_h_max 6
_diffrn_reflns_limit_h_min -6
_diffrn_reflns_limit_k_max 26
_diffrn_reflns_limit_k_min 0
_diffrn_reflns_limit_l_max 11
_diffrn_reflns_limit_l_min 0
_diffrn_reflns_number 2060
_diffrn_reflns_theta_full 25.94
_diffrn_reflns_theta_max 25.94
_diffrn_reflns_theta_min 1.92
_diffrn_standards_decay_% 0
_diffrn_standards_interval_time 120
_diffrn_standards_number 3
_exptl_absorpt_coefficient_mu 0.333
_exptl_absorpt_correction_T_max 0.9674
_exptl_absorpt_correction_T_min 0.8782
_exptl_absorpt_correction_type psi-scan
_exptl_absorpt_process_details '(North <i>et al.</i>,  1968)'
_exptl_crystal_colour colourless
_exptl_crystal_density_diffrn 1.570
_exptl_crystal_density_method 'not measured'
_exptl_crystal_description block
_exptl_crystal_F_000 456
_exptl_crystal_size_max 0.40
_exptl_crystal_size_mid 0.10
_exptl_crystal_size_min 0.10
_refine_diff_density_max 0.377
_refine_diff_density_min -0.466
_refine_ls_extinction_method none
_refine_ls_goodness_of_fit_ref 1.001
_refine_ls_hydrogen_treatment constr
_refine_ls_matrix_type full
_refine_ls_number_parameters 136
_refine_ls_number_reflns 1853
_refine_ls_number_restraints 48
_refine_ls_restrained_S_all 0.998
_refine_ls_R_factor_all 0.0970
_refine_ls_R_factor_gt 0.0604
_refine_ls_shift/su_max 0.000
_refine_ls_shift/su_mean 0.000
_refine_ls_structure_factor_coef Fsqd
_refine_ls_weighting_details 'calc w = 1/[\s^2^(Fo^2^)+(0.05P)^2^+3P] where P=(Fo^2^+2Fc^2^)/3'
_refine_ls_weighting_scheme calc
_refine_ls_wR_factor_gt 0.1300
_refine_ls_wR_factor_ref 0.1727
_reflns_number_gt 1283
_reflns_number_total 1853
_reflns_threshold_expression I>2\s(I)
_cod_data_source_file hk2351.cif
_cod_data_source_block I
_cod_original_sg_symbol_H-M 'P 21/c'
_cod_database_code 2216006
_cod_database_fobs_code 2216006

loop_
_symmetry_equiv_pos_as_xyz
'x, y, z'
'-x, y+1/2, -z+1/2'
'-x, -y, -z'
'x, -y-1/2, z-1/2'

loop_
_atom_site_type_symbol
_atom_site_label
_atom_site_fract_x
_atom_site_fract_y
_atom_site_fract_z
_atom_site_U_iso_or_equiv
_atom_site_adp_type
_atom_site_calc_flag
_atom_site_refinement_flags
_atom_site_occupancy
S S 0.4369(2) 0.65416(5) 0.48345(13) 0.0472(3) Uani d . 1
N N 0.7813(7) 0.57028(17) 0.4442(4) 0.0435(9) Uani d . 1
H H0A 0.8957 0.5506 0.4065 0.052 Uiso calc R 1
F F 0.2877(8) 0.53827(18) 0.9920(4) 0.0975(13) Uani d . 1
O O1 0.8214(7) 0.50293(14) 0.6463(4) 0.0489(8) Uani d . 1
C C1 -0.0740(10) 0.6837(3) 0.9594(6) 0.0605(13) Uani d U 1
H H1A -0.1900 0.7048 1.0060 0.073 Uiso calc R 1
O O2 0.6738(7) 0.64701(16) 0.2582(4) 0.0585(9) Uani d . 1
C C2 0.0270(10) 0.6253(3) 1.0131(5) 0.0589(13) Uani d U 1
H H2A -0.0176 0.6068 1.0965 0.071 Uiso calc R 1
C C3 0.1953(10) 0.5952(2) 0.9402(5) 0.0527(12) Uani d U 1
C C4 0.2695(8) 0.6197(2) 0.8152(5) 0.0389(9) Uani d U 1
C C5 0.1655(10) 0.6795(2) 0.7646(5) 0.0520(11) Uani d U 1
H H5A 0.2109 0.6984 0.6819 0.062 Uiso calc R 1
C C6 -0.0040(11) 0.7108(2) 0.8368(6) 0.0591(13) Uani d U 1
H H6A -0.0711 0.7504 0.8021 0.071 Uiso calc R 1
C C7 0.4484(8) 0.5833(2) 0.7487(5) 0.0408(10) Uani d . 1
H H7A 0.5179 0.5470 0.8029 0.049 Uiso calc R 1
C C8 0.5305(8) 0.5934(2) 0.6216(5) 0.0400(9) Uani d . 1
C C9 0.7224(8) 0.55010(19) 0.5755(5) 0.0374(9) Uani d . 1
C C10 0.6489(9) 0.6235(2) 0.3753(5) 0.0462(10) Uani d . 1

loop_
_atom_site_aniso_label
_atom_site_aniso_U_11
_atom_site_aniso_U_22
_atom_site_aniso_U_33
_atom_site_aniso_U_12
_atom_site_aniso_U_13
_atom_site_aniso_U_23
S 0.0537(7) 0.0454(6) 0.0477(6) 0.0082(5) 0.0226(5) 0.0061(5)
N 0.048(2) 0.046(2) 0.046(2) 0.0069(16) 0.0288(17) 0.0035(16)
F 0.124(3) 0.101(3) 0.094(3) 0.053(2) 0.075(2) 0.051(2)
O1 0.061(2) 0.0406(16) 0.0552(19) 0.0089(14) 0.0323(16) 0.0024(14)
C1 0.054(3) 0.074(3) 0.057(3) 0.011(2) 0.022(2) -0.020(2)
O2 0.073(2) 0.062(2) 0.0510(19) 0.0049(18) 0.0348(17) 0.0121(16)
C2 0.055(3) 0.085(3) 0.045(2) 0.008(3) 0.027(2) -0.003(2)
C3 0.062(3) 0.063(3) 0.041(2) 0.012(2) 0.027(2) 0.007(2)
C4 0.037(2) 0.047(2) 0.037(2) 0.0007(18) 0.0169(17) -0.0062(17)
C5 0.064(3) 0.047(2) 0.052(3) 0.009(2) 0.027(2) 0.000(2)
C6 0.070(3) 0.049(3) 0.066(3) 0.008(2) 0.031(3) -0.010(2)
C7 0.044(2) 0.039(2) 0.042(2) 0.0083(18) 0.0166(19) 0.0022(18)
C8 0.042(2) 0.042(2) 0.040(2) -0.0025(18) 0.0171(18) -0.0029(18)
C9 0.039(2) 0.038(2) 0.040(2) -0.0034(18) 0.0188(18) -0.0008(18)
C10 0.044(2) 0.054(3) 0.042(2) -0.001(2) 0.0143(19) 0.000(2)

loop_
_atom_type_symbol
_atom_type_description
_atom_type_scat_dispersion_real
_atom_type_scat_dispersion_imag
_atom_type_scat_source
C C 0.0033 0.0016 'International Tables Vol C Tables 4.2.6.8 and 6.1.1.4'
H H 0.0000 0.0000 'International Tables Vol C Tables 4.2.6.8 and 6.1.1.4'
N N 0.0061 0.0033 'International Tables Vol C Tables 4.2.6.8 and 6.1.1.4'
O O 0.0106 0.0060 'International Tables Vol C Tables 4.2.6.8 and 6.1.1.4'
F F 0.0171 0.0103 'International Tables Vol C Tables 4.2.6.8 and 6.1.1.4'
S S 0.1246 0.1234 'International Tables Vol C Tables 4.2.6.8 and 6.1.1.4'

loop_
_geom_angle_atom_site_label_1
_geom_angle_atom_site_label_2
_geom_angle_atom_site_label_3
_geom_angle
C10 S C8 91.8(2)
C9 N C10 116.9(3)
C9 N H0A 121.6
C10 N H0A 121.6
C6 C1 C2 120.2(4)
C6 C1 H1A 119.9
C2 C1 H1A 119.9
C3 C2 C1 118.2(5)
C3 C2 H2A 120.9
C1 C2 H2A 120.9
F C3 C2 117.5(4)
F C3 C4 118.4(4)
C2 C3 C4 124.0(5)
C3 C4 C5 116.2(4)
C3 C4 C7 118.7(4)
C5 C4 C7 125.1(4)
C6 C5 C4 120.7(4)
C6 C5 H5A 119.7
C4 C5 H5A 119.7
C1 C6 C5 120.6(5)
C1 C6 H6A 119.7
C5 C6 H6A 119.7
C8 C7 C4 130.5(4)
C8 C7 H7A 114.8
C4 C7 H7A 114.8
C7 C8 C9 121.6(4)
C7 C8 S 129.2(3)
C9 C8 S 109.2(3)
O1 C9 N 123.6(4)
O1 C9 C8 125.0(4)
N C9 C8 111.4(4)
O2 C10 N 125.5(4)
O2 C10 S 123.9(4)
N C10 S 110.6(3)

loop_
_geom_bond_atom_site_label_1
_geom_bond_atom_site_label_2
_geom_bond_distance
S C10 1.767(5)
S C8 1.767(4)
N C9 1.368(5)
N C10 1.376(6)
N H0A 0.8600
F C3 1.333(6)
O1 C9 1.221(5)
C1 C6 1.377(7)
C1 C2 1.378(7)
C1 H1A 0.9300
O2 C10 1.206(5)
C2 C3 1.374(6)
C2 H2A 0.9300
C3 C4 1.385(6)
C4 C5 1.403(6)
C4 C7 1.444(5)
C5 C6 1.385(6)
C5 H5A 0.9300
C6 H6A 0.9300
C7 C8 1.341(6)
C7 H7A 0.9300
C8 C9 1.483(6)

loop_
_geom_hbond_atom_site_label_D
_geom_hbond_atom_site_label_H
_geom_hbond_atom_site_label_A
_geom_hbond_site_symmetry_A
_geom_hbond_distance_DH
_geom_hbond_distance_HA
_geom_hbond_distance_DA
_geom_hbond_angle_DHA
N H0A O1 3_766 0.86 2.00 2.846(5) 170.00
C2 H2A O2 1_456 0.93 2.57 3.243(6) 130.00
C5 H5A S . 0.93 2.56 3.248(5) 131.00
C6 H6A O2 4_476 0.93 2.51 3.417(6) 165.00
C7 H7A F . 0.93 2.33 2.717(6) 105.00
C7 H7A O1 . 0.93 2.54 2.889(6) 102.00

loop_
_geom_torsion_atom_site_label_1
_geom_torsion_atom_site_label_2
_geom_torsion_atom_site_label_3
_geom_torsion_atom_site_label_4
_geom_torsion
C6 C1 C2 C3 -0.7(8)
C1 C2 C3 F -178.9(5)
C1 C2 C3 C4 -0.3(8)
F C3 C4 C5 179.6(5)
C2 C3 C4 C5 1.0(7)
F C3 C4 C7 -1.5(7)
C2 C3 C4 C7 179.9(5)
C3 C4 C5 C6 -0.8(7)
C7 C4 C5 C6 -179.6(4)
C2 C1 C6 C5 0.9(8)
C4 C5 C6 C1 -0.1(8)
C3 C4 C7 C8 173.4(5)
C5 C4 C7 C8 -7.8(8)
C4 C7 C8 C9 178.7(4)
C4 C7 C8 S -2.9(8)
C10 S C8 C7 -179.8(4)
C10 S C8 C9 -1.2(3)
C10 N C9 O1 178.5(4)
C10 N C9 C8 -2.9(5)
C7 C8 C9 O1 -0.3(7)
S C8 C9 O1 -179.0(4)
C7 C8 C9 N -178.8(4)
S C8 C9 N 2.4(4)
C9 N C10 O2 -178.8(4)
C9 N C10 S 1.9(5)
C8 S C10 O2 -179.6(4)
C8 S C10 N -0.3(3)

loop_
_cod_related_entry_id
_cod_related_entry_database
_cod_related_entry_code
1 ChemSpider 1039573
